data_1558318
loop_
_publ_author_name
'Stakanovs, Georgijs'
'Mishnev, Anatoly'
'Rasina, Dace'
'Jirgensons, Aigars'

_publ_section_title
;
 A Concise Bioinspired Semisynthesis of Rumphellaones A-C and Their C-8
 Epimers from \b-Caryophyllene.
;
_journal_issue 6
_journal_name_full 'Journal of natural products'
_journal_page_first 2004
_journal_page_last 2009
_journal_paper_doi 10.1021/acs.jnatprod.0c00403
_journal_volume 83
_journal_year 2020
_chemical_absolute_configuration rm
_chemical_formula_moiety 'C22 H27 N O7'
_chemical_formula_sum 'C22 H27 N O7'
_chemical_formula_weight 417.44
_space_group_crystal_system monoclinic
_space_group_IT_number 4
_space_group_name_Hall 'P 2yb'
_space_group_name_H-M_alt 'P 1 21 1'
_atom_sites_solution_hydrogens geom
_audit_creation_method SHELXL-2017/1
_cell_angle_alpha 90
_cell_angle_beta 102.7500(10)
_cell_angle_gamma 90
_cell_formula_units_Z 8
_cell_length_a 18.7540(2)
_cell_length_b 9.07510(10)
_cell_length_c 26.1928(3)
_cell_measurement_reflns_used 30997
_cell_measurement_temperature 160(2)
_cell_measurement_theta_max 75.8960
_cell_measurement_theta_min 3.2510
_cell_volume 4347.95(8)
_computing_cell_refinement 'CrysAlisPro 1.171.40.35a (Rigaku OD, 2018)'
_computing_data_collection 'CrysAlisPro 1.171.40.35a (Rigaku OD, 2018)'
_computing_data_reduction 'CrysAlisPro 1.171.40.35a (Rigaku OD, 2018)'
_computing_structure_refinement 'SHELXL-2017/1 (Sheldrick, 2017)'
_computing_structure_solution 'SHELXT 2014/4 (Sheldrick, 2014)'
_diffrn_ambient_temperature 160(2)
_diffrn_measured_fraction_theta_full 0.997
_diffrn_measured_fraction_theta_max 0.943
_diffrn_measurement_device_type 'XtaLAB Synergy, Dualflex, HyPix'
_diffrn_measurement_method '\w scans'
_diffrn_radiation_type CuK\a
_diffrn_radiation_wavelength 1.54184
_diffrn_reflns_av_R_equivalents 0.0256
_diffrn_reflns_av_unetI/netI 0.0192
_diffrn_reflns_Laue_measured_fraction_full 0.997
_diffrn_reflns_Laue_measured_fraction_max 0.943
_diffrn_reflns_limit_h_max 23
_diffrn_reflns_limit_h_min -22
_diffrn_reflns_limit_k_max 10
_diffrn_reflns_limit_k_min -11
_diffrn_reflns_limit_l_max 32
_diffrn_reflns_limit_l_min -33
_diffrn_reflns_number 42816
_diffrn_reflns_point_group_measured_fraction_full 0.817
_diffrn_reflns_point_group_measured_fraction_max 0.753
_diffrn_reflns_theta_full 67.684
_diffrn_reflns_theta_max 78.149
_diffrn_reflns_theta_min 2.642
_diffrn_source 'micro-focus sealed X-ray tube'
_exptl_absorpt_coefficient_mu 0.791
_exptl_absorpt_correction_T_max 1.00000
_exptl_absorpt_correction_T_min 0.73670
_exptl_absorpt_correction_type multi-scan
_exptl_absorpt_process_details
;
CrysAlisPro 1.171.40.74a (Rigaku Oxford Diffraction, 2020)
Empirical absorption correction using spherical harmonics,
 implemented in SCALE3 ABSPACK scaling algorithm.
;
_exptl_crystal_colour colourless
_exptl_crystal_density_diffrn 1.275
_exptl_crystal_description block
_exptl_crystal_F_000 1776
_exptl_crystal_size_max 0.22
_exptl_crystal_size_mid 0.08
_exptl_crystal_size_min 0.06
_refine_diff_density_max 0.673
_refine_diff_density_min -0.553
_refine_diff_density_rms 0.054
_refine_ls_abs_structure_details
;
 Flack x determined using 4207 quotients [(I+)-(I-)]/[(I+)+(I-)]
 (Parsons, Flack and Wagner, Acta Cryst. B69 (2013) 249-259).
;
_refine_ls_abs_structure_Flack 0.03(6)
_refine_ls_extinction_method none
_refine_ls_goodness_of_fit_ref 1.027
_refine_ls_hydrogen_treatment constr
_refine_ls_matrix_type full
_refine_ls_number_parameters 1090
_refine_ls_number_reflns 14036
_refine_ls_number_restraints 1
_refine_ls_restrained_S_all 1.027
_refine_ls_R_factor_all 0.0599
_refine_ls_R_factor_gt 0.0563
_refine_ls_shift/su_max 0.003
_refine_ls_shift/su_mean 0.000
_refine_ls_structure_factor_coef Fsqd
_refine_ls_weighting_details 'w=1/[\s^2^(Fo^2^)+(0.1007P)^2^+2.7967P] where P=(Fo^2^+2Fc^2^)/3'
_refine_ls_weighting_scheme calc
_refine_ls_wR_factor_gt 0.1695
_refine_ls_wR_factor_ref 0.1765
_reflns_Friedel_coverage 0.500
_reflns_Friedel_fraction_full 0.610
_reflns_Friedel_fraction_max 0.537
_reflns_number_gt 13218
_reflns_number_total 14036
_reflns_threshold_expression 'I > 2\s(I)'
_cod_data_source_file np0c00403_si_003.cif
_cod_data_source_block gs_392c
_cod_depositor_comments 'Adding full bibliography for 1558318--1558319.cif.'
_cod_original_sg_symbol_H-M 'P 21'
_cod_database_code 1558318
_shelx_shelxl_version_number 2017/1
_shelx_space_group_comment
;
The symmetry employed for this shelxl refinement is uniquely defined
by the following loop, which should always be used as a source of
symmetry information in preference to the above space-group names.
They are only intended as comments.
;

loop_
_space_group_symop_operation_xyz
'x, y, z'
'-x, y+1/2, -z'

loop_
_atom_site_label
_atom_site_type_symbol
_atom_site_fract_x
_atom_site_fract_y
_atom_site_fract_z
_atom_site_U_iso_or_equiv
_atom_site_adp_type
_atom_site_occupancy
_atom_site_site_symmetry_order
_atom_site_calc_flag
_atom_site_refinement_flags_posn
_atom_site_refinement_flags_adp
_atom_site_refinement_flags_occupancy
_atom_site_disorder_assembly
_atom_site_disorder_group
C1A C -0.0225(2) 0.9542(6) 0.80716(16) 0.0487(11) Uani 1 1 d . . . . .
C2A C -0.0473(3) 1.0691(7) 0.76418(18) 0.0561(12) Uani 1 1 d . . . . .
H2KA H -0.013514 1.151336 0.768512 0.067 Uiso 1 1 calc R U . . .
H2KB H -0.050441 1.026020 0.729866 0.067 Uiso 1 1 calc R U . . .
C3A C -0.1211(3) 1.1185(7) 0.7704(2) 0.0609(13) Uani 1 1 d . . . . .
H2BA H -0.121474 1.224153 0.775820 0.073 Uiso 1 1 calc R U . . .
H2BB H -0.158091 1.094355 0.739334 0.073 Uiso 1 1 calc R U . . .
C4A C -0.1356(2) 1.0397(5) 0.81652(17) 0.0436(9) Uani 1 1 d . . . . .
O5A O -0.07861(15) 0.9545(4) 0.83807(11) 0.0462(7) Uani 1 1 d . . . . .
C6A C 0.0505(2) 0.9936(7) 0.84312(17) 0.0536(12) Uani 1 1 d . . . . .
H24 H 0.087936 0.997830 0.822348 0.064 Uiso 1 1 calc R U . . .
C7A C 0.0551(3) 1.1352(7) 0.8763(2) 0.0611(13) Uani 1 1 d . . . . .
H2PA H 0.008925 1.164183 0.884222 0.073 Uiso 1 1 calc R U . . .
H2PB H 0.077906 1.217443 0.862433 0.073 Uiso 1 1 calc R U . . .
C8A C 0.1066(2) 1.0530(7) 0.92142(18) 0.0579(13) Uani 1 1 d . . . . .
C9A C 0.0809(3) 0.9041(7) 0.89395(18) 0.0605(14) Uani 1 1 d . . . . .
H2I H 0.040219 0.864472 0.907634 0.073 Uiso 1 1 calc R U . . .
C10A C 0.1349(4) 0.7812(9) 0.8903(2) 0.087(2) Uani 1 1 d . . . . .
H2YA H 0.126696 0.749102 0.854151 0.105 Uiso 1 1 calc R U . . .
H2YB H 0.184011 0.821198 0.899835 0.105 Uiso 1 1 calc R U . . .
C11A C 0.1307(4) 0.6483(8) 0.9243(3) 0.0837(19) Uani 1 1 d . . . . .
H34A H 0.080365 0.614596 0.916929 0.100 Uiso 1 1 calc R U . . .
H34B H 0.159754 0.570250 0.913738 0.100 Uiso 1 1 calc R U . . .
C12A C 0.1548(3) 0.6681(9) 0.9808(3) 0.0760(18) Uani 1 1 d . . . . .
O13A O 0.1964(2) 0.7705(7) 0.99932(18) 0.0949(15) Uani 1 1 d . . . . .
C14A C 0.1318(4) 0.5591(13) 1.0180(3) 0.121(4) Uani 1 1 d . . . . .
H37A H 0.081029 0.573202 1.017823 0.182 Uiso 1 1 calc R U . . .
H37B H 0.160553 0.574640 1.052700 0.182 Uiso 1 1 calc R U . . .
H37C H 0.139268 0.460507 1.006940 0.182 Uiso 1 1 calc R U . . .
C15A C 0.0917(3) 1.0763(9) 0.9754(2) 0.0714(17) Uani 1 1 d . . . . .
H2VA H 0.104509 1.175262 0.986691 0.107 Uiso 1 1 calc R U . . .
H2VB H 0.120290 1.008110 0.999516 0.107 Uiso 1 1 calc R U . . .
H2VC H 0.040690 1.060200 0.974036 0.107 Uiso 1 1 calc R U . . .
C16A C 0.1864(3) 1.0896(10) 0.9226(2) 0.081(2) Uani 1 1 d . . . . .
H31A H 0.195635 1.076542 0.888249 0.122 Uiso 1 1 calc R U . . .
H31B H 0.217613 1.025253 0.946774 0.122 Uiso 1 1 calc R U . . .
H31C H 0.196106 1.189999 0.933454 0.122 Uiso 1 1 calc R U . . .
O17A O -0.18897(16) 1.0454(4) 0.83525(14) 0.0563(8) Uani 1 1 d . . . . .
C18A C -0.0202(2) 0.7976(7) 0.78744(18) 0.0570(13) Uani 1 1 d . . . . .
H27A H 0.018996 0.787363 0.768967 0.068 Uiso 1 1 calc R U . . .
H27B H -0.011293 0.729469 0.816684 0.068 Uiso 1 1 calc R U . . .
O19A O -0.08984(17) 0.7647(4) 0.75249(12) 0.0504(7) Uani 1 1 d . . . . .
C20A C -0.1063(3) 0.6208(6) 0.74602(17) 0.0523(11) Uani 1 1 d . . . . .
C21A C -0.1785(3) 0.5976(5) 0.70976(16) 0.0478(10) Uani 1 1 d . . . . .
C22A C -0.2266(2) 0.7117(5) 0.69048(15) 0.0435(9) Uani 1 1 d . . . . .
H1H H -0.212766 0.808632 0.699017 0.052 Uiso 1 1 calc R U . . .
C23A C -0.2947(3) 0.6832(6) 0.65881(17) 0.0480(10) Uani 1 1 d . . . . .
H13 H -0.326639 0.759605 0.645901 0.058 Uiso 1 1 calc R U . . .
C24A C -0.3138(3) 0.5385(6) 0.64692(18) 0.0570(12) Uani 1 1 d . . . . .
C25A C -0.2671(4) 0.4205(6) 0.6647(2) 0.0753(17) Uani 1 1 d . . . . .
H2U H -0.281082 0.324075 0.655507 0.090 Uiso 1 1 calc R U . . .
C26A C -0.1993(4) 0.4517(6) 0.6965(2) 0.0666(14) Uani 1 1 d . . . . .
H2T H -0.167360 0.375157 0.709157 0.080 Uiso 1 1 calc R U . . .
N27A N -0.3854(3) 0.5064(6) 0.61290(18) 0.0679(13) Uani 1 1 d . . . . .
O28A O -0.4305(2) 0.6053(7) 0.60412(16) 0.0821(13) Uani 1 1 d . . . . .
O29A O -0.3971(3) 0.3831(6) 0.5947(2) 0.1044(17) Uani 1 1 d . . . . .
O30A O -0.0684(2) 0.5224(4) 0.76713(14) 0.0643(10) Uani 1 1 d . . . . .
C1B C 0.41872(19) 0.0187(5) 0.88543(13) 0.0339(8) Uani 1 1 d . . . . .
C2B C 0.3673(2) -0.1098(5) 0.89005(15) 0.0389(8) Uani 1 1 d . . . . .
H1KA H 0.394347 -0.192129 0.908472 0.047 Uiso 1 1 calc R U . . .
H1KB H 0.330317 -0.079432 0.908610 0.047 Uiso 1 1 calc R U . . .
C3B C 0.3325(2) -0.1516(5) 0.83389(15) 0.0415(9) Uani 1 1 d . . . . .
H1TA H 0.332949 -0.257646 0.829305 0.050 Uiso 1 1 calc R U . . .
H1TB H 0.282368 -0.117106 0.824311 0.050 Uiso 1 1 calc R U . . .
C4B C 0.37834(19) -0.0775(4) 0.80144(14) 0.0346(8) Uani 1 1 d . . . . .
O5B O 0.42894(13) 0.0089(3) 0.83129(9) 0.0336(5) Uani 1 1 d . . . . .
C6B C 0.49329(19) 0.0069(5) 0.92301(13) 0.0342(8) Uani 1 1 d . . . . .
H10 H 0.486930 0.010449 0.959137 0.041 Uiso 1 1 calc R U . . .
C7B C 0.5448(2) -0.1224(5) 0.91721(16) 0.0417(9) Uani 1 1 d . . . . .
H1OA H 0.545552 -0.200787 0.942514 0.050 Uiso 1 1 calc R U . . .
H1OB H 0.536973 -0.161487 0.881935 0.050 Uiso 1 1 calc R U . . .
C8B C 0.6101(2) -0.0159(5) 0.93140(14) 0.0372(8) Uani 1 1 d . . . . .
C9B C 0.55473(18) 0.1142(5) 0.91697(13) 0.0324(7) Uani 1 1 d . . . . .
H1 H 0.549250 0.137114 0.879747 0.039 Uiso 1 1 calc R U . . .
C10B C 0.56725(19) 0.2569(5) 0.94789(14) 0.0345(8) Uani 1 1 d . . . . .
H17A H 0.523419 0.316869 0.939391 0.041 Uiso 1 1 calc R U . . .
H17B H 0.577105 0.234944 0.985037 0.041 Uiso 1 1 calc R U . . .
C11B C 0.63089(19) 0.3419(5) 0.93561(15) 0.0361(8) Uani 1 1 d . . . . .
H1DA H 0.674715 0.282669 0.946281 0.043 Uiso 1 1 calc R U . . .
H1DB H 0.622273 0.354545 0.897970 0.043 Uiso 1 1 calc R U . . .
C12B C 0.6452(2) 0.4911(5) 0.96088(13) 0.0361(8) Uani 1 1 d . . . . .
O13B O 0.61244(18) 0.5354(4) 0.99217(12) 0.0535(8) Uani 1 1 d . . . . .
C14B C 0.7025(3) 0.5802(6) 0.94401(18) 0.0510(11) Uani 1 1 d . . . . .
H2DA H 0.683504 0.618276 0.909488 0.076 Uiso 1 1 calc R U . . .
H2DB H 0.744257 0.519284 0.943701 0.076 Uiso 1 1 calc R U . . .
H2DC H 0.716704 0.660522 0.967936 0.076 Uiso 1 1 calc R U . . .
C15B C 0.6684(2) -0.0247(6) 0.89872(16) 0.0456(10) Uani 1 1 d . . . . .
H1YA H 0.645196 -0.024952 0.862184 0.068 Uiso 1 1 calc R U . . .
H1YB H 0.696284 -0.113607 0.907214 0.068 Uiso 1 1 calc R U . . .
H1YC H 0.700400 0.058879 0.906296 0.068 Uiso 1 1 calc R U . . .
C16B C 0.6451(2) -0.0226(6) 0.98991(15) 0.0462(10) Uani 1 1 d . . . . .
H25A H 0.671582 -0.113379 0.997635 0.069 Uiso 1 1 calc R U . . .
H25B H 0.607722 -0.017419 1.009634 0.069 Uiso 1 1 calc R U . . .
H25C H 0.678132 0.058855 0.999170 0.069 Uiso 1 1 calc R U . . .
O17B O 0.37347(16) -0.0870(3) 0.75463(10) 0.0424(6) Uani 1 1 d . . . . .
C18B C 0.38957(19) 0.1701(5) 0.89179(14) 0.0351(8) Uani 1 1 d . . . . .
H1BA H 0.383827 0.182263 0.927452 0.042 Uiso 1 1 calc R U . . .
H1BB H 0.424355 0.243164 0.885441 0.042 Uiso 1 1 calc R U . . .
O19B O 0.31943(12) 0.1941(3) 0.85569(9) 0.0339(5) Uani 1 1 d . . . . .
C20B C 0.29882(19) 0.3348(4) 0.85009(14) 0.0345(8) Uani 1 1 d . . . . .
C21B C 0.22871(19) 0.3592(4) 0.81156(14) 0.0329(7) Uani 1 1 d . . . . .
C22B C 0.18744(19) 0.2453(4) 0.78440(14) 0.0337(8) Uani 1 1 d . . . . .
H16 H 0.202625 0.148325 0.791116 0.040 Uiso 1 1 calc R U . . .
C23B C 0.12384(19) 0.2747(5) 0.74739(14) 0.0352(8) Uani 1 1 d . . . . .
H1E H 0.095748 0.199050 0.729229 0.042 Uiso 1 1 calc R U . . .
C24B C 0.1036(2) 0.4213(5) 0.73844(14) 0.0359(8) Uani 1 1 d . . . . .
C25B C 0.1426(2) 0.5361(5) 0.76505(16) 0.0420(9) Uani 1 1 d . . . . .
H1P H 0.127327 0.633040 0.758197 0.050 Uiso 1 1 calc R U . . .
C26B C 0.2053(2) 0.5039(5) 0.80241(16) 0.0405(9) Uani 1 1 d . . . . .
H1A H 0.232018 0.579813 0.821522 0.049 Uiso 1 1 calc R U . . .
N27B N 0.0370(2) 0.4543(5) 0.69795(13) 0.0459(9) Uani 1 1 d . . . . .
O28B O 0.02387(19) 0.5829(4) 0.68657(13) 0.0604(9) Uani 1 1 d . . . . .
O29B O -0.00142(18) 0.3511(4) 0.67882(13) 0.0615(9) Uani 1 1 d . . . . .
O30B O 0.33476(17) 0.4346(4) 0.87305(13) 0.0547(8) Uani 1 1 d . . . . .
C1C C 0.1024(2) 0.0064(5) 0.61430(14) 0.0394(8) Uani 1 1 d . . . . .
C2C C 0.1590(2) -0.1112(6) 0.60989(17) 0.0504(10) Uani 1 1 d . . . . .
H20A H 0.136222 -0.193255 0.588707 0.060 Uiso 1 1 calc R U . . .
H20B H 0.196932 -0.070408 0.594173 0.060 Uiso 1 1 calc R U . . .
C3C C 0.1908(3) -0.1607(6) 0.66574(18) 0.0557(11) Uani 1 1 d . . . . .
H2GA H 0.189041 -0.267142 0.668510 0.067 Uiso 1 1 calc R U . . .
H2GB H 0.241118 -0.128576 0.677078 0.067 Uiso 1 1 calc R U . . .
C4C C 0.1435(2) -0.0893(5) 0.69807(15) 0.0411(9) Uani 1 1 d . . . . .
O5C O 0.09280(14) -0.0038(3) 0.66806(10) 0.0396(6) Uani 1 1 d . . . . .
C6C C 0.0271(2) -0.0192(6) 0.57740(15) 0.0455(10) Uani 1 1 d . . . . .
H1X H 0.031676 -0.008358 0.541035 0.055 Uiso 1 1 calc R U . . .
C7C C -0.0138(3) -0.1634(6) 0.58297(18) 0.0585(13) Uani 1 1 d . . . . .
H2RA H -0.001074 -0.206199 0.617732 0.070 Uiso 1 1 calc R U . . .
H2RB H -0.011027 -0.236284 0.556385 0.070 Uiso 1 1 calc R U . . .
C8C C -0.0858(3) -0.0753(7) 0.57212(15) 0.0566(13) Uani 1 1 d . . . . .
C9C C -0.0394(2) 0.0679(6) 0.58540(15) 0.0468(10) Uani 1 1 d . . . . .
H1U H -0.033226 0.087840 0.622898 0.056 Uiso 1 1 calc R U . . .
C10C C -0.0622(2) 0.2119(7) 0.55543(17) 0.0540(12) Uani 1 1 d . . . . .
H1SA H -0.022593 0.282561 0.564497 0.065 Uiso 1 1 calc R U . . .
H1SB H -0.070215 0.192699 0.518163 0.065 Uiso 1 1 calc R U . . .
C11C C -0.1304(3) 0.2779(8) 0.56716(19) 0.0685(16) Uani 1 1 d . . . . .
H2QA H -0.123624 0.287935 0.604794 0.082 Uiso 1 1 calc R U . . .
H2QB H -0.170585 0.209792 0.555420 0.082 Uiso 1 1 calc R U . . .
C12C C -0.1520(3) 0.4278(8) 0.54200(17) 0.0717(18) Uani 1 1 d . . . . .
O13C O -0.1130(3) 0.4969(7) 0.5153(2) 0.1080(18) Uani 1 1 d . . . . .
C14C C -0.2181(4) 0.4979(12) 0.5491(3) 0.112(3) Uani 1 1 d . . . . .
H36A H -0.229878 0.578783 0.525120 0.168 Uiso 1 1 calc R U . . .
H36B H -0.211013 0.533670 0.584353 0.168 Uiso 1 1 calc R U . . .
H36C H -0.257400 0.427775 0.542575 0.168 Uiso 1 1 calc R U . . .
C15C C -0.1378(3) -0.1072(10) 0.60747(19) 0.086(2) Uani 1 1 d . . . . .
H2XA H -0.177024 -0.036956 0.600793 0.129 Uiso 1 1 calc R U . . .
H2XB H -0.112000 -0.099950 0.643376 0.129 Uiso 1 1 calc R U . . .
H2XC H -0.157275 -0.204793 0.600684 0.129 Uiso 1 1 calc R U . . .
C16C C -0.1255(3) -0.0861(8) 0.51468(17) 0.0688(17) Uani 1 1 d . . . . .
H2MA H -0.092529 -0.060424 0.492817 0.103 Uiso 1 1 calc R U . . .
H2MB H -0.166335 -0.019562 0.508083 0.103 Uiso 1 1 calc R U . . .
H2MC H -0.142700 -0.185034 0.507039 0.103 Uiso 1 1 calc R U . . .
O17C O 0.14701(18) -0.1015(4) 0.74445(11) 0.0484(7) Uani 1 1 d . . . . .
C18C C 0.1249(2) 0.1629(5) 0.60638(15) 0.0431(9) Uani 1 1 d . . . . .
H26A H 0.128088 0.177102 0.570243 0.052 Uiso 1 1 calc R U . . .
H26B H 0.088681 0.230742 0.614003 0.052 Uiso 1 1 calc R U . . .
O19C O 0.19554(14) 0.1924(3) 0.64089(10) 0.0396(6) Uani 1 1 d . . . . .
C20C C 0.2123(2) 0.3359(5) 0.64552(14) 0.0372(8) Uani 1 1 d . . . . .
C21C C 0.28398(19) 0.3654(5) 0.68277(14) 0.0342(8) Uani 1 1 d . . . . .
C22C C 0.3230(2) 0.2569(5) 0.71429(14) 0.0356(8) Uani 1 1 d . . . . .
H12 H 0.307283 0.159471 0.710634 0.043 Uiso 1 1 calc R U . . .
C23C C 0.3858(2) 0.2940(5) 0.75153(14) 0.0357(8) Uani 1 1 d . . . . .
H5 H 0.413277 0.222277 0.772421 0.043 Uiso 1 1 calc R U . . .
C24C C 0.40578(19) 0.4402(5) 0.75639(14) 0.0351(8) Uani 1 1 d . . . . .
C25C C 0.3689(2) 0.5496(5) 0.72441(16) 0.0417(9) Uani 1 1 d . . . . .
H1C H 0.384684 0.647010 0.728183 0.050 Uiso 1 1 calc R U . . .
C26C C 0.3081(2) 0.5104(5) 0.68672(16) 0.0416(9) Uani 1 1 d . . . . .
H19 H 0.283281 0.581289 0.663919 0.050 Uiso 1 1 calc R U . . .
N27C N 0.46859(18) 0.4832(5) 0.79875(13) 0.0435(8) Uani 1 1 d . . . . .
O28C O 0.50820(18) 0.3828(4) 0.82072(13) 0.0603(9) Uani 1 1 d . . . . .
O29C O 0.47802(19) 0.6119(4) 0.80987(13) 0.0546(8) Uani 1 1 d . . . . .
O30C O 0.17328(17) 0.4327(4) 0.62350(13) 0.0540(8) Uani 1 1 d . . . . .
C1D C 0.5435(2) 0.9676(6) 0.69783(15) 0.0469(10) Uani 1 1 d . . . . .
C2D C 0.5678(3) 1.0800(7) 0.74205(18) 0.0562(12) Uani 1 1 d . . . . .
H2JA H 0.536371 1.166083 0.736509 0.067 Uiso 1 1 calc R U . . .
H2JB H 0.566221 1.036842 0.775654 0.067 Uiso 1 1 calc R U . . .
C3D C 0.6443(3) 1.1209(7) 0.7402(2) 0.0654(14) Uani 1 1 d . . . . .
H2HA H 0.678289 1.086033 0.771316 0.079 Uiso 1 1 calc R U . . .
H2HB H 0.649085 1.227022 0.738128 0.079 Uiso 1 1 calc R U . . .
C4D C 0.6600(2) 1.0488(5) 0.69218(18) 0.0476(10) Uani 1 1 d . . . . .
O5D O 0.60160(15) 0.9700(4) 0.66818(11) 0.0457(7) Uani 1 1 d . . . . .
C6D C 0.4725(2) 1.0112(7) 0.66039(16) 0.0522(12) Uani 1 1 d . . . . .
H2A H 0.432061 1.003134 0.678362 0.063 Uiso 1 1 calc R U . . .
C7D C 0.4687(3) 1.1634(7) 0.6326(2) 0.0647(15) Uani 1 1 d . . . . .
H2OA H 0.442890 1.238204 0.647854 0.078 Uiso 1 1 calc R U . . .
H2OB H 0.515787 1.199510 0.628420 0.078 Uiso 1 1 calc R U . . .
C8D C 0.4223(3) 1.0911(8) 0.58273(18) 0.0664(16) Uani 1 1 d . . . . .
C9D C 0.4499(2) 0.9396(7) 0.60570(16) 0.0595(14) Uani 1 1 d . . . . .
H28 H 0.494413 0.914904 0.593697 0.071 Uiso 1 1 calc R U . . .
C10D C 0.4008(3) 0.8085(8) 0.59761(19) 0.0699(17) Uani 1 1 d . . . . .
H2LA H 0.353514 0.835901 0.603913 0.084 Uiso 1 1 calc R U . . .
H2LB H 0.421316 0.732529 0.622627 0.084 Uiso 1 1 calc R U . . .
C11D C 0.3909(3) 0.7473(8) 0.5422(2) 0.0716(17) Uani 1 1 d . . . . .
H2WA H 0.374393 0.827161 0.517885 0.086 Uiso 1 1 calc R U . . .
H2WB H 0.438453 0.716645 0.537320 0.086 Uiso 1 1 calc R U . . .
C12D C 0.3404(3) 0.6239(11) 0.5278(2) 0.099(3) Uani 1 1 d . . . . .
O13D O 0.3037(5) 0.5828(11) 0.5571(3) 0.1804(6) Uani 1 1 d . . . . .
C14D C 0.3391(4) 0.5406(10) 0.4783(3) 0.092(2) Uani 1 1 d . . . . .
H33A H 0.328270 0.607090 0.449073 0.138 Uiso 1 1 calc R U . . .
H33B H 0.302279 0.465443 0.474021 0.138 Uiso 1 1 calc R U . . .
H33C H 0.385992 0.495976 0.479994 0.138 Uiso 1 1 calc R U . . .
C15D C 0.4420(4) 1.1373(11) 0.5316(2) 0.098(3) Uani 1 1 d . . . . .
H32A H 0.413207 1.081870 0.503210 0.148 Uiso 1 1 calc R U . . .
H32B H 0.492937 1.118544 0.533715 0.148 Uiso 1 1 calc R U . . .
H32C H 0.432286 1.240496 0.525824 0.148 Uiso 1 1 calc R U . . .
C16D C 0.3403(3) 1.1152(10) 0.5804(2) 0.088(2) Uani 1 1 d . . . . .
H30A H 0.328011 1.216426 0.572166 0.132 Uiso 1 1 calc R U . . .
H30B H 0.329955 1.091403 0.613752 0.132 Uiso 1 1 calc R U . . .
H30C H 0.311987 1.052890 0.553933 0.132 Uiso 1 1 calc R U . . .
O17D O 0.71393(17) 1.0550(4) 0.67466(15) 0.0578(8) Uani 1 1 d . . . . .
C18D C 0.5384(2) 0.8121(6) 0.71606(16) 0.0516(12) Uani 1 1 d . . . . .
H1VA H 0.497671 0.802690 0.733121 0.062 Uiso 1 1 calc R U . . .
H1VB H 0.530326 0.745433 0.686392 0.062 Uiso 1 1 calc R U . . .
O19D O 0.60625(16) 0.7749(4) 0.75253(11) 0.0477(7) Uani 1 1 d . . . . .
C20D C 0.6202(2) 0.6311(5) 0.75951(15) 0.0448(10) Uani 1 1 d . . . . .
C21D C 0.6919(2) 0.6008(5) 0.79649(15) 0.0422(9) Uani 1 1 d . . . . .
C22D C 0.7425(2) 0.7117(5) 0.81510(15) 0.0416(9) Uani 1 1 d . . . . .
H1L H 0.731100 0.809757 0.806719 0.050 Uiso 1 1 calc R U . . .
C23D C 0.8101(2) 0.6745(6) 0.84626(16) 0.0442(10) Uani 1 1 d . . . . .
H1F H 0.844392 0.746858 0.859385 0.053 Uiso 1 1 calc R U . . .
C24D C 0.8252(3) 0.5283(6) 0.85720(17) 0.0510(11) Uani 1 1 d . . . . .
C25D C 0.7741(3) 0.4162(6) 0.8406(2) 0.0597(13) Uani 1 1 d . . . . .
H2C H 0.785265 0.318448 0.849668 0.072 Uiso 1 1 calc R U . . .
C26D C 0.7075(3) 0.4544(5) 0.81092(17) 0.0524(11) Uani 1 1 d . . . . .
H23 H 0.672193 0.382176 0.800164 0.063 Uiso 1 1 calc R U . . .
N27D N 0.8982(3) 0.4889(6) 0.88826(18) 0.0667(13) Uani 1 1 d . . . . .
O28D O 0.9421(2) 0.5900(6) 0.90310(16) 0.0766(12) Uani 1 1 d . . . . .
O29D O 0.9115(3) 0.3585(6) 0.8975(2) 0.1032(17) Uani 1 1 d . . . . .
O30D O 0.58034(19) 0.5362(4) 0.73730(13) 0.0594(9) Uani 1 1 d . . . . .

loop_
_atom_site_aniso_label
_atom_site_aniso_U_11
_atom_site_aniso_U_22
_atom_site_aniso_U_33
_atom_site_aniso_U_23
_atom_site_aniso_U_13
_atom_site_aniso_U_12
C1A 0.0363(19) 0.066(3) 0.046(2) 0.008(2) 0.0138(16) 0.009(2)
C2A 0.051(2) 0.072(4) 0.046(2) 0.013(2) 0.0102(18) -0.004(2)
C3A 0.051(2) 0.056(3) 0.072(3) 0.020(3) 0.007(2) 0.006(2)
C4A 0.0364(19) 0.031(2) 0.062(2) 0.0014(19) 0.0082(17) -0.0002(17)
O5A 0.0412(14) 0.0521(19) 0.0482(15) 0.0106(14) 0.0163(11) 0.0098(14)
C6A 0.040(2) 0.076(4) 0.046(2) -0.001(2) 0.0140(17) 0.008(2)
C7A 0.048(2) 0.073(4) 0.064(3) -0.003(3) 0.015(2) 0.000(2)
C8A 0.043(2) 0.086(4) 0.047(2) -0.006(2) 0.0147(18) 0.002(2)
C9A 0.052(2) 0.082(4) 0.044(2) -0.002(2) 0.0043(18) 0.016(3)
C10A 0.083(4) 0.103(6) 0.065(3) -0.011(3) -0.008(3) 0.043(4)
C11A 0.070(4) 0.075(4) 0.094(4) -0.011(4) -0.010(3) 0.013(3)
C12A 0.042(2) 0.095(5) 0.083(4) 0.007(4) -0.002(2) 0.004(3)
O13A 0.081(3) 0.107(4) 0.081(3) 0.009(3) -0.017(2) -0.014(3)
C14A 0.073(4) 0.169(11) 0.119(6) 0.027(7) 0.015(4) -0.021(5)
C15A 0.064(3) 0.101(5) 0.053(3) -0.013(3) 0.021(2) -0.003(3)
C16A 0.044(2) 0.145(7) 0.054(3) 0.003(3) 0.009(2) 0.001(3)
O17A 0.0396(15) 0.049(2) 0.084(2) -0.0029(17) 0.0217(15) 0.0026(15)
C18A 0.047(2) 0.075(4) 0.047(2) 0.001(2) 0.0076(18) 0.020(2)
O19A 0.0525(16) 0.050(2) 0.0472(15) 0.0028(14) 0.0078(13) 0.0093(15)
C20A 0.065(3) 0.056(3) 0.040(2) 0.006(2) 0.0218(19) 0.014(2)
C21A 0.069(3) 0.039(2) 0.041(2) 0.0034(18) 0.0232(19) 0.005(2)
C22A 0.055(2) 0.037(2) 0.043(2) -0.0011(18) 0.0219(17) 0.001(2)
C23A 0.058(2) 0.047(3) 0.046(2) -0.006(2) 0.0262(19) -0.005(2)
C24A 0.080(3) 0.048(3) 0.048(2) -0.006(2) 0.026(2) -0.017(3)
C25A 0.126(5) 0.034(3) 0.067(3) -0.003(2) 0.023(3) -0.014(3)
C26A 0.099(4) 0.040(3) 0.059(3) 0.006(2) 0.013(3) 0.003(3)
N27A 0.084(3) 0.066(3) 0.059(2) -0.012(2) 0.027(2) -0.026(3)
O28A 0.074(3) 0.108(4) 0.065(2) -0.019(2) 0.0152(19) -0.020(3)
O29A 0.124(4) 0.077(3) 0.112(4) -0.032(3) 0.025(3) -0.048(3)
O30A 0.077(2) 0.057(2) 0.0619(19) 0.0153(17) 0.0214(17) 0.0296(19)
C1B 0.0338(16) 0.035(2) 0.0333(16) 0.0033(15) 0.0082(13) -0.0020(16)
C2B 0.0374(18) 0.037(2) 0.0429(19) 0.0040(17) 0.0100(15) -0.0068(17)
C3B 0.0404(19) 0.035(2) 0.048(2) 0.0002(18) 0.0078(16) -0.0060(17)
C4B 0.0367(17) 0.0265(19) 0.0400(18) 0.0001(15) 0.0068(14) 0.0023(15)
O5B 0.0354(12) 0.0329(14) 0.0319(11) 0.0009(11) 0.0063(9) -0.0040(11)
C6B 0.0346(16) 0.035(2) 0.0328(16) 0.0048(15) 0.0079(13) 0.0002(16)
C7B 0.046(2) 0.037(2) 0.0411(19) 0.0043(17) 0.0071(16) 0.0061(18)
C8B 0.0383(17) 0.040(2) 0.0337(17) 0.0010(16) 0.0080(14) 0.0058(17)
C9B 0.0308(16) 0.036(2) 0.0311(16) 0.0001(15) 0.0074(12) 0.0005(15)
C10B 0.0294(16) 0.038(2) 0.0368(17) -0.0001(16) 0.0081(13) 0.0003(15)
C11B 0.0322(16) 0.036(2) 0.0396(18) -0.0035(16) 0.0068(14) -0.0013(16)
C12B 0.0418(18) 0.035(2) 0.0289(15) 0.0008(15) 0.0025(13) 0.0024(17)
O13B 0.0667(19) 0.049(2) 0.0535(16) -0.0117(15) 0.0314(14) -0.0108(16)
C14B 0.066(3) 0.042(3) 0.049(2) -0.0061(19) 0.023(2) -0.015(2)
C15B 0.047(2) 0.048(3) 0.046(2) 0.0075(19) 0.0168(16) 0.014(2)
C16B 0.043(2) 0.053(3) 0.0394(19) -0.0002(19) 0.0027(15) 0.010(2)
O17B 0.0516(15) 0.0379(16) 0.0358(13) -0.0018(12) 0.0052(11) 0.0002(13)
C18B 0.0332(17) 0.036(2) 0.0341(17) -0.0011(15) 0.0024(14) -0.0014(16)
O19B 0.0278(11) 0.0342(14) 0.0386(12) 0.0014(11) 0.0046(9) -0.0013(11)
C20B 0.0327(17) 0.030(2) 0.0402(18) -0.0029(16) 0.0071(14) -0.0026(15)
C21B 0.0324(16) 0.033(2) 0.0355(16) 0.0009(15) 0.0109(13) -0.0020(15)
C22B 0.0368(17) 0.0266(19) 0.0387(17) 0.0006(15) 0.0101(14) 0.0024(15)
C23B 0.0342(17) 0.034(2) 0.0378(18) -0.0021(16) 0.0079(14) 0.0017(16)
C24B 0.0327(16) 0.039(2) 0.0357(17) 0.0013(16) 0.0074(13) 0.0052(16)
C25B 0.0410(19) 0.031(2) 0.055(2) 0.0029(18) 0.0114(17) 0.0029(17)
C26B 0.0373(18) 0.028(2) 0.055(2) -0.0021(18) 0.0059(16) 0.0023(16)
N27B 0.0468(18) 0.050(2) 0.0392(16) 0.0041(16) 0.0067(14) 0.0156(18)
O28B 0.0601(19) 0.056(2) 0.0609(19) 0.0115(17) 0.0031(15) 0.0179(17)
O29B 0.0516(17) 0.062(2) 0.0594(19) -0.0142(18) -0.0124(14) 0.0082(17)
O30B 0.0493(16) 0.0380(17) 0.0670(19) -0.0140(15) -0.0079(14) 0.0011(14)
C1C 0.0454(19) 0.042(2) 0.0309(16) -0.0021(16) 0.0081(14) -0.0034(18)
C2C 0.054(2) 0.052(3) 0.046(2) -0.008(2) 0.0124(18) 0.003(2)
C3C 0.061(3) 0.049(3) 0.057(3) -0.001(2) 0.011(2) 0.012(2)
C4C 0.047(2) 0.030(2) 0.043(2) -0.0008(17) 0.0030(16) -0.0029(17)
O5C 0.0442(13) 0.0385(16) 0.0352(12) -0.0007(12) 0.0066(10) 0.0009(13)
C6C 0.048(2) 0.053(3) 0.0348(18) -0.0034(18) 0.0069(15) -0.007(2)
C7C 0.069(3) 0.057(3) 0.048(2) -0.009(2) 0.009(2) -0.023(3)
C8C 0.051(2) 0.084(4) 0.0339(19) -0.007(2) 0.0072(17) -0.021(3)
C9C 0.0404(19) 0.065(3) 0.0333(17) -0.0022(19) 0.0051(15) -0.005(2)
C10C 0.042(2) 0.075(4) 0.042(2) 0.002(2) 0.0026(17) 0.008(2)
C11C 0.045(2) 0.104(5) 0.051(3) -0.009(3) -0.0001(19) 0.011(3)
C12C 0.062(3) 0.115(6) 0.038(2) 0.000(3) 0.009(2) 0.029(3)
O13C 0.131(4) 0.094(4) 0.121(4) 0.030(3) 0.075(3) 0.030(3)
C14C 0.074(4) 0.144(8) 0.122(6) 0.047(6) 0.029(4) 0.025(5)
C15C 0.074(3) 0.139(7) 0.048(3) -0.013(3) 0.019(2) -0.057(4)
C16C 0.063(3) 0.102(5) 0.040(2) -0.016(3) 0.008(2) -0.027(3)
O17C 0.0648(18) 0.0351(17) 0.0416(15) 0.0028(13) 0.0033(13) 0.0008(14)
C18C 0.0379(19) 0.048(3) 0.0403(19) 0.0018(18) 0.0010(15) -0.0033(18)
O19C 0.0355(13) 0.0384(16) 0.0424(13) 0.0001(12) 0.0032(10) -0.0022(12)
C20C 0.0380(18) 0.039(2) 0.0355(17) 0.0037(17) 0.0098(14) -0.0001(17)
C21C 0.0347(17) 0.035(2) 0.0349(17) 0.0018(15) 0.0116(13) 0.0049(16)
C22C 0.0400(18) 0.030(2) 0.0380(17) 0.0018(16) 0.0108(14) -0.0028(16)
C23C 0.0381(18) 0.033(2) 0.0377(18) 0.0051(15) 0.0117(14) -0.0007(16)
C24C 0.0339(16) 0.037(2) 0.0354(17) 0.0016(16) 0.0100(13) -0.0032(16)
C25C 0.044(2) 0.029(2) 0.052(2) 0.0018(18) 0.0116(16) -0.0018(17)
C26C 0.0421(19) 0.034(2) 0.048(2) 0.0064(18) 0.0083(16) 0.0008(17)
N27C 0.0425(17) 0.047(2) 0.0407(16) 0.0058(16) 0.0080(13) -0.0073(17)
O28C 0.0537(17) 0.055(2) 0.0608(19) 0.0179(17) -0.0115(14) -0.0114(16)
O29C 0.0610(19) 0.047(2) 0.0531(17) -0.0077(15) 0.0070(14) -0.0128(16)
O30C 0.0481(16) 0.0462(19) 0.0607(18) 0.0128(15) -0.0032(13) 0.0020(15)
C1D 0.0417(19) 0.064(3) 0.0374(18) -0.0036(19) 0.0145(15) 0.000(2)
C2D 0.055(2) 0.064(3) 0.049(2) -0.012(2) 0.0102(19) 0.009(2)
C3D 0.065(3) 0.061(3) 0.070(3) -0.022(3) 0.014(2) -0.009(3)
C4D 0.047(2) 0.037(2) 0.058(2) -0.004(2) 0.0105(18) -0.0008(19)
O5D 0.0407(14) 0.0509(19) 0.0480(14) -0.0064(13) 0.0151(11) -0.0069(14)
C6D 0.042(2) 0.076(4) 0.040(2) 0.004(2) 0.0125(16) 0.005(2)
C7D 0.057(3) 0.082(4) 0.060(3) 0.015(3) 0.023(2) 0.017(3)
C8D 0.057(3) 0.099(5) 0.045(2) 0.010(3) 0.016(2) 0.017(3)
C9D 0.045(2) 0.097(4) 0.038(2) 0.002(2) 0.0124(17) 0.006(3)
C10D 0.047(2) 0.111(5) 0.051(3) -0.010(3) 0.011(2) -0.011(3)
C11D 0.059(3) 0.098(5) 0.055(3) 0.000(3) 0.007(2) -0.003(3)
C12D 0.058(3) 0.172(9) 0.066(3) -0.019(4) 0.009(3) -0.052(4)
O13D 0.188 0.225 0.146 -0.084(4) 0.074(4) -0.139(4)
C14D 0.078(4) 0.106(6) 0.085(4) -0.015(4) 0.000(3) -0.010(4)
C15D 0.109(5) 0.136(7) 0.058(3) 0.028(4) 0.037(3) 0.036(5)
C16D 0.054(3) 0.143(7) 0.064(3) -0.005(4) 0.007(2) 0.028(4)
O17D 0.0456(16) 0.0436(19) 0.087(2) -0.0004(17) 0.0216(15) -0.0019(15)
C18D 0.042(2) 0.071(3) 0.041(2) 0.001(2) 0.0077(16) -0.010(2)
O19D 0.0474(15) 0.051(2) 0.0436(15) -0.0011(14) 0.0064(12) -0.0063(15)
C20D 0.055(2) 0.046(3) 0.0390(19) -0.0084(18) 0.0214(17) -0.013(2)
C21D 0.055(2) 0.039(2) 0.0371(18) -0.0074(17) 0.0214(16) -0.0081(19)
C22D 0.045(2) 0.040(2) 0.0438(19) 0.0012(18) 0.0188(16) -0.0018(19)
C23D 0.046(2) 0.047(3) 0.044(2) 0.0058(19) 0.0196(17) 0.0013(19)
C24D 0.058(2) 0.054(3) 0.048(2) 0.008(2) 0.0271(19) 0.015(2)
C25D 0.089(4) 0.038(3) 0.062(3) 0.000(2) 0.039(3) 0.009(3)
C26D 0.077(3) 0.038(2) 0.047(2) -0.0082(19) 0.024(2) -0.001(2)
N27D 0.071(3) 0.074(4) 0.063(2) 0.024(2) 0.031(2) 0.030(3)
O28D 0.056(2) 0.094(4) 0.078(2) 0.024(2) 0.0134(18) 0.011(2)
O29D 0.106(4) 0.079(4) 0.127(4) 0.030(3) 0.032(3) 0.047(3)
O30D 0.066(2) 0.059(2) 0.0554(17) -0.0116(17) 0.0174(15) -0.0203(18)

loop_
_atom_type_symbol
_atom_type_description
_atom_type_scat_dispersion_real
_atom_type_scat_dispersion_imag
_atom_type_scat_source
C C 0.0181 0.0091 'International Tables Vol C Tables 4.2.6.8 and 6.1.1.4'
H H 0.0000 0.0000 'International Tables Vol C Tables 4.2.6.8 and 6.1.1.4'
N N 0.0311 0.0180 'International Tables Vol C Tables 4.2.6.8 and 6.1.1.4'
O O 0.0492 0.0322 'International Tables Vol C Tables 4.2.6.8 and 6.1.1.4'

loop_
_geom_angle_atom_site_label_1
_geom_angle_atom_site_label_2
_geom_angle_atom_site_label_3
_geom_angle
_geom_angle_site_symmetry_1
_geom_angle_site_symmetry_3
_geom_angle_publ_flag
O5A C1A C18A 105.6(4) . . ?
O5A C1A C6A 108.4(3) . . ?
C18A C1A C6A 110.0(4) . . ?
O5A C1A C2A 105.5(3) . . ?
C18A C1A C2A 114.5(4) . . ?
C6A C1A C2A 112.4(4) . . ?
C3A C2A C1A 105.3(4) . . ?
C3A C2A H2KA 110.7 . . ?
C1A C2A H2KA 110.7 . . ?
C3A C2A H2KB 110.7 . . ?
C1A C2A H2KB 110.7 . . ?
H2KA C2A H2KB 108.8 . . ?
C4A C3A C2A 106.6(4) . . ?
C4A C3A H2BA 110.4 . . ?
C2A C3A H2BA 110.4 . . ?
C4A C3A H2BB 110.4 . . ?
C2A C3A H2BB 110.4 . . ?
H2BA C3A H2BB 108.6 . . ?
O17A C4A O5A 120.6(4) . . ?
O17A C4A C3A 128.9(4) . . ?
O5A C4A C3A 110.4(4) . . ?
C4A O5A C1A 111.9(3) . . ?
C1A C6A C7A 118.4(4) . . ?
C1A C6A C9A 121.1(5) . . ?
C7A C6A C9A 89.3(4) . . ?
C1A C6A H24 108.8 . . ?
C7A C6A H24 108.8 . . ?
C9A C6A H24 108.8 . . ?
C6A C7A C8A 88.7(4) . . ?
C6A C7A H2PA 113.9 . . ?
C8A C7A H2PA 113.9 . . ?
C6A C7A H2PB 113.9 . . ?
C8A C7A H2PB 113.9 . . ?
H2PA C7A H2PB 111.1 . . ?
C15A C8A C16A 109.5(4) . . ?
C15A C8A C7A 115.7(4) . . ?
C16A C8A C7A 110.8(5) . . ?
C15A C8A C9A 116.7(5) . . ?
C16A C8A C9A 113.6(5) . . ?
C7A C8A C9A 89.3(4) . . ?
C10A C9A C6A 116.9(4) . . ?
C10A C9A C8A 121.5(5) . . ?
C6A C9A C8A 87.7(4) . . ?
C10A C9A H2I 109.7 . . ?
C6A C9A H2I 109.7 . . ?
C8A C9A H2I 109.7 . . ?
C11A C10A C9A 115.2(6) . . ?
C11A C10A H2YA 108.5 . . ?
C9A C10A H2YA 108.5 . . ?
C11A C10A H2YB 108.5 . . ?
C9A C10A H2YB 108.5 . . ?
H2YA C10A H2YB 107.5 . . ?
C12A C11A C10A 117.0(6) . . ?
C12A C11A H34A 108.1 . . ?
C10A C11A H34A 108.1 . . ?
C12A C11A H34B 108.1 . . ?
C10A C11A H34B 108.1 . . ?
H34A C11A H34B 107.3 . . ?
O13A C12A C11A 121.1(6) . . ?
O13A C12A C14A 118.7(6) . . ?
C11A C12A C14A 120.2(7) . . ?
C12A C14A H37A 109.5 . . ?
C12A C14A H37B 109.5 . . ?
H37A C14A H37B 109.5 . . ?
C12A C14A H37C 109.5 . . ?
H37A C14A H37C 109.5 . . ?
H37B C14A H37C 109.5 . . ?
C8A C15A H2VA 109.5 . . ?
C8A C15A H2VB 109.5 . . ?
H2VA C15A H2VB 109.5 . . ?
C8A C15A H2VC 109.5 . . ?
H2VA C15A H2VC 109.5 . . ?
H2VB C15A H2VC 109.5 . . ?
C8A C16A H31A 109.5 . . ?
C8A C16A H31B 109.5 . . ?
H31A C16A H31B 109.5 . . ?
C8A C16A H31C 109.5 . . ?
H31A C16A H31C 109.5 . . ?
H31B C16A H31C 109.5 . . ?
O19A C18A C1A 108.6(4) . . ?
O19A C18A H27A 110.0 . . ?
C1A C18A H27A 110.0 . . ?
O19A C18A H27B 110.0 . . ?
C1A C18A H27B 110.0 . . ?
H27A C18A H27B 108.3 . . ?
C20A O19A C18A 115.4(4) . . ?
O30A C20A O19A 124.7(5) . . ?
O30A C20A C21A 123.6(5) . . ?
O19A C20A C21A 111.7(4) . . ?
C22A C21A C26A 119.3(5) . . ?
C22A C21A C20A 123.5(4) . . ?
C26A C21A C20A 117.1(5) . . ?
C23A C22A C21A 121.0(5) . . ?
C23A C22A H1H 119.5 . . ?
C21A C22A H1H 119.5 . . ?
C24A C23A C22A 118.2(5) . . ?
C24A C23A H13 120.9 . . ?
C22A C23A H13 120.9 . . ?
C23A C24A C25A 122.9(5) . . ?
C23A C24A N27A 118.9(5) . . ?
C25A C24A N27A 118.2(5) . . ?
C26A C25A C24A 117.9(5) . . ?
C26A C25A H2U 121.1 . . ?
C24A C25A H2U 121.1 . . ?
C25A C26A C21A 120.7(5) . . ?
C25A C26A H2T 119.7 . . ?
C21A C26A H2T 119.7 . . ?
O29A N27A O28A 122.9(6) . . ?
O29A N27A C24A 118.9(6) . . ?
O28A N27A C24A 118.2(5) . . ?
O5B C1B C18B 106.8(3) . . ?
O5B C1B C6B 108.7(3) . . ?
C18B C1B C6B 107.3(3) . . ?
O5B C1B C2B 104.3(3) . . ?
C18B C1B C2B 115.8(3) . . ?
C6B C1B C2B 113.5(3) . . ?
C3B C2B C1B 104.8(3) . . ?
C3B C2B H1KA 110.8 . . ?
C1B C2B H1KA 110.8 . . ?
C3B C2B H1KB 110.8 . . ?
C1B C2B H1KB 110.8 . . ?
H1KA C2B H1KB 108.9 . . ?
C4B C3B C2B 105.1(3) . . ?
C4B C3B H1TA 110.7 . . ?
C2B C3B H1TA 110.7 . . ?
C4B C3B H1TB 110.7 . . ?
C2B C3B H1TB 110.7 . . ?
H1TA C3B H1TB 108.8 . . ?
O17B C4B O5B 121.1(3) . . ?
O17B C4B C3B 128.2(4) . . ?
O5B C4B C3B 110.7(3) . . ?
C4B O5B C1B 111.7(3) . . ?
C1B C6B C9B 119.2(3) . . ?
C1B C6B C7B 119.5(3) . . ?
C9B C6B C7B 88.4(3) . . ?
C1B C6B H10 109.3 . . ?
C9B C6B H10 109.3 . . ?
C7B C6B H10 109.3 . . ?
C8B C7B C6B 88.9(3) . . ?
C8B C7B H1OA 113.8 . . ?
C6B C7B H1OA 113.8 . . ?
C8B C7B H1OB 113.8 . . ?
C6B C7B H1OB 113.8 . . ?
H1OA C7B H1OB 111.1 . . ?
C16B C8B C15B 110.8(3) . . ?
C16B C8B C7B 111.1(3) . . ?
C15B C8B C7B 117.4(4) . . ?
C16B C8B C9B 112.9(3) . . ?
C15B C8B C9B 115.0(3) . . ?
C7B C8B C9B 88.0(3) . . ?
C10B C9B C6B 121.0(3) . . ?
C10B C9B C8B 120.0(3) . . ?
C6B C9B C8B 88.3(3) . . ?
C10B C9B H1 108.6 . . ?
C6B C9B H1 108.6 . . ?
C8B C9B H1 108.6 . . ?
C11B C10B C9B 111.0(3) . . ?
C11B C10B H17A 109.4 . . ?
C9B C10B H17A 109.4 . . ?
C11B C10B H17B 109.4 . . ?
C9B C10B H17B 109.4 . . ?
H17A C10B H17B 108.0 . . ?
C12B C11B C10B 115.9(3) . . ?
C12B C11B H1DA 108.3 . . ?
C10B C11B H1DA 108.3 . . ?
C12B C11B H1DB 108.3 . . ?
C10B C11B H1DB 108.3 . . ?
H1DA C11B H1DB 107.4 . . ?
O13B C12B C14B 122.3(4) . . ?
O13B C12B C11B 122.3(4) . . ?
C14B C12B C11B 115.4(3) . . ?
C12B C14B H2DA 109.5 . . ?
C12B C14B H2DB 109.5 . . ?
H2DA C14B H2DB 109.5 . . ?
C12B C14B H2DC 109.5 . . ?
H2DA C14B H2DC 109.5 . . ?
H2DB C14B H2DC 109.5 . . ?
C8B C15B H1YA 109.5 . . ?
C8B C15B H1YB 109.5 . . ?
H1YA C15B H1YB 109.5 . . ?
C8B C15B H1YC 109.5 . . ?
H1YA C15B H1YC 109.5 . . ?
H1YB C15B H1YC 109.5 . . ?
C8B C16B H25A 109.5 . . ?
C8B C16B H25B 109.5 . . ?
H25A C16B H25B 109.5 . . ?
C8B C16B H25C 109.5 . . ?
H25A C16B H25C 109.5 . . ?
H25B C16B H25C 109.5 . . ?
O19B C18B C1B 111.3(3) . . ?
O19B C18B H1BA 109.4 . . ?
C1B C18B H1BA 109.4 . . ?
O19B C18B H1BB 109.4 . . ?
C1B C18B H1BB 109.4 . . ?
H1BA C18B H1BB 108.0 . . ?
C20B O19B C18B 114.4(3) . . ?
O30B C20B O19B 123.2(3) . . ?
O30B C20B C21B 122.6(4) . . ?
O19B C20B C21B 114.1(3) . . ?
C26B C21B C22B 119.8(3) . . ?
C26B C21B C20B 117.1(3) . . ?
C22B C21B C20B 123.1(4) . . ?
C23B C22B C21B 120.7(4) . . ?
C23B C22B H16 119.6 . . ?
C21B C22B H16 119.6 . . ?
C22B C23B C24B 117.6(4) . . ?
C22B C23B H1E 121.2 . . ?
C24B C23B H1E 121.2 . . ?
C25B C24B C23B 123.2(4) . . ?
C25B C24B N27B 118.7(4) . . ?
C23B C24B N27B 118.1(4) . . ?
C24B C25B C26B 118.2(4) . . ?
C24B C25B H1P 120.9 . . ?
C26B C25B H1P 120.9 . . ?
C25B C26B C21B 120.5(4) . . ?
C25B C26B H1A 119.7 . . ?
C21B C26B H1A 119.7 . . ?
O28B N27B O29B 124.5(4) . . ?
O28B N27B C24B 117.6(4) . . ?
O29B N27B C24B 117.9(4) . . ?
O5C C1C C18C 106.8(3) . . ?
O5C C1C C2C 105.3(3) . . ?
C18C C1C C2C 115.2(4) . . ?
O5C C1C C6C 107.7(3) . . ?
C18C C1C C6C 107.5(3) . . ?
C2C C1C C6C 113.8(4) . . ?
C3C C2C C1C 105.3(3) . . ?
C3C C2C H20A 110.7 . . ?
C1C C2C H20A 110.7 . . ?
C3C C2C H20B 110.7 . . ?
C1C C2C H20B 110.7 . . ?
H20A C2C H20B 108.8 . . ?
C4C C3C C2C 105.1(4) . . ?
C4C C3C H2GA 110.7 . . ?
C2C C3C H2GA 110.7 . . ?
C4C C3C H2GB 110.7 . . ?
C2C C3C H2GB 110.7 . . ?
H2GA C3C H2GB 108.8 . . ?
O17C C4C O5C 121.2(4) . . ?
O17C C4C C3C 128.3(4) . . ?
O5C C4C C3C 110.5(3) . . ?
C4C O5C C1C 112.3(3) . . ?
C9C C6C C7C 89.3(4) . . ?
C9C C6C C1C 119.8(4) . . ?
C7C C6C C1C 118.3(4) . . ?
C9C C6C H1X 109.3 . . ?
C7C C6C H1X 109.3 . . ?
C1C C6C H1X 109.3 . . ?
C6C C7C C8C 88.6(4) . . ?
C6C C7C H2RA 113.9 . . ?
C8C C7C H2RA 113.9 . . ?
C6C C7C H2RB 113.9 . . ?
C8C C7C H2RB 113.9 . . ?
H2RA C7C H2RB 111.1 . . ?
C15C C8C C16C 110.5(4) . . ?
C15C C8C C7C 116.4(5) . . ?
C16C C8C C7C 111.5(4) . . ?
C15C C8C C9C 115.2(4) . . ?
C16C C8C C9C 113.6(4) . . ?
C7C C8C C9C 88.2(3) . . ?
C6C C9C C10C 120.9(4) . . ?
C6C C9C C8C 88.3(4) . . ?
C10C C9C C8C 121.1(4) . . ?
C6C C9C H1U 108.3 . . ?
C10C C9C H1U 108.3 . . ?
C8C C9C H1U 108.3 . . ?
C11C C10C C9C 112.8(4) . . ?
C11C C10C H1SA 109.0 . . ?
C9C C10C H1SA 109.0 . . ?
C11C C10C H1SB 109.0 . . ?
C9C C10C H1SB 109.0 . . ?
H1SA C10C H1SB 107.8 . . ?
C10C C11C C12C 115.0(5) . . ?
C10C C11C H2QA 108.5 . . ?
C12C C11C H2QA 108.5 . . ?
C10C C11C H2QB 108.5 . . ?
C12C C11C H2QB 108.5 . . ?
H2QA C11C H2QB 107.5 . . ?
O13C C12C C14C 117.8(7) . . ?
O13C C12C C11C 122.8(5) . . ?
C14C C12C C11C 119.4(6) . . ?
C12C C14C H36A 109.5 . . ?
C12C C14C H36B 109.5 . . ?
H36A C14C H36B 109.5 . . ?
C12C C14C H36C 109.5 . . ?
H36A C14C H36C 109.5 . . ?
H36B C14C H36C 109.5 . . ?
C8C C15C H2XA 109.5 . . ?
C8C C15C H2XB 109.5 . . ?
H2XA C15C H2XB 109.5 . . ?
C8C C15C H2XC 109.5 . . ?
H2XA C15C H2XC 109.5 . . ?
H2XB C15C H2XC 109.5 . . ?
C8C C16C H2MA 109.5 . . ?
C8C C16C H2MB 109.5 . . ?
H2MA C16C H2MB 109.5 . . ?
C8C C16C H2MC 109.5 . . ?
H2MA C16C H2MC 109.5 . . ?
H2MB C16C H2MC 109.5 . . ?
O19C C18C C1C 109.4(3) . . ?
O19C C18C H26A 109.8 . . ?
C1C C18C H26A 109.8 . . ?
O19C C18C H26B 109.8 . . ?
C1C C18C H26B 109.8 . . ?
H26A C18C H26B 108.2 . . ?
C20C O19C C18C 113.5(3) . . ?
O30C C20C O19C 124.0(4) . . ?
O30C C20C C21C 123.0(4) . . ?
O19C C20C C21C 113.0(3) . . ?
C22C C21C C26C 120.6(4) . . ?
C22C C21C C20C 122.7(4) . . ?
C26C C21C C20C 116.6(4) . . ?
C21C C22C C23C 119.9(4) . . ?
C21C C22C H12 120.1 . . ?
C23C C22C H12 120.1 . . ?
C24C C23C C22C 117.9(4) . . ?
C24C C23C H5 121.0 . . ?
C22C C23C H5 121.0 . . ?
C23C C24C C25C 123.2(4) . . ?
C23C C24C N27C 118.6(4) . . ?
C25C C24C N27C 118.2(4) . . ?
C26C C25C C24C 118.1(4) . . ?
C26C C25C H1C 120.9 . . ?
C24C C25C H1C 120.9 . . ?
C25C C26C C21C 120.2(4) . . ?
C25C C26C H19 119.9 . . ?
C21C C26C H19 119.9 . . ?
O29C N27C O28C 124.1(4) . . ?
O29C N27C C24C 119.1(4) . . ?
O28C N27C C24C 116.8(4) . . ?
O5D C1D C18D 106.8(4) . . ?
O5D C1D C6D 107.5(3) . . ?
C18D C1D C6D 110.0(4) . . ?
O5D C1D C2D 104.9(4) . . ?
C18D C1D C2D 114.5(4) . . ?
C6D C1D C2D 112.7(4) . . ?
C3D C2D C1D 105.5(4) . . ?
C3D C2D H2JA 110.6 . . ?
C1D C2D H2JA 110.6 . . ?
C3D C2D H2JB 110.6 . . ?
C1D C2D H2JB 110.6 . . ?
H2JA C2D H2JB 108.8 . . ?
C2D C3D C4D 106.6(4) . . ?
C2D C3D H2HA 110.4 . . ?
C4D C3D H2HA 110.4 . . ?
C2D C3D H2HB 110.4 . . ?
C4D C3D H2HB 110.4 . . ?
H2HA C3D H2HB 108.6 . . ?
O17D C4D O5D 121.0(4) . . ?
O17D C4D C3D 129.5(4) . . ?
O5D C4D C3D 109.5(4) . . ?
C4D O5D C1D 112.5(3) . . ?
C1D C6D C9D 120.7(4) . . ?
C1D C6D C7D 118.4(4) . . ?
C9D C6D C7D 88.0(4) . . ?
C1D C6D H2A 109.3 . . ?
C9D C6D H2A 109.3 . . ?
C7D C6D H2A 109.3 . . ?
C8D C7D C6D 88.7(5) . . ?
C8D C7D H2OA 113.9 . . ?
C6D C7D H2OA 113.9 . . ?
C8D C7D H2OB 113.9 . . ?
C6D C7D H2OB 113.9 . . ?
H2OA C7D H2OB 111.1 . . ?
C15D C8D C16D 111.1(5) . . ?
C15D C8D C9D 117.5(5) . . ?
C16D C8D C9D 112.9(6) . . ?
C15D C8D C7D 115.1(6) . . ?
C16D C8D C7D 110.1(5) . . ?
C9D C8D C7D 88.3(4) . . ?
C10D C9D C8D 120.8(4) . . ?
C10D C9D C6D 120.1(4) . . ?
C8D C9D C6D 89.2(4) . . ?
C10D C9D H28 108.4 . . ?
C8D C9D H28 108.4 . . ?
C6D C9D H28 108.4 . . ?
C9D C10D C11D 111.6(5) . . ?
C9D C10D H2LA 109.3 . . ?
C11D C10D H2LA 109.3 . . ?
C9D C10D H2LB 109.3 . . ?
C11D C10D H2LB 109.3 . . ?
H2LA C10D H2LB 108.0 . . ?
C12D C11D C10D 117.5(5) . . ?
C12D C11D H2WA 107.9 . . ?
C10D C11D H2WA 107.9 . . ?
C12D C11D H2WB 107.9 . . ?
C10D C11D H2WB 107.9 . . ?
H2WA C11D H2WB 107.2 . . ?
O13D C12D C11D 120.1(7) . . ?
O13D C12D C14D 119.8(8) . . ?
C11D C12D C14D 119.9(6) . . ?
C12D C14D H33A 109.5 . . ?
C12D C14D H33B 109.5 . . ?
H33A C14D H33B 109.5 . . ?
C12D C14D H33C 109.5 . . ?
H33A C14D H33C 109.5 . . ?
H33B C14D H33C 109.5 . . ?
C8D C15D H32A 109.5 . . ?
C8D C15D H32B 109.5 . . ?
H32A C15D H32B 109.5 . . ?
C8D C15D H32C 109.5 . . ?
H32A C15D H32C 109.5 . . ?
H32B C15D H32C 109.5 . . ?
C8D C16D H30A 109.5 . . ?
C8D C16D H30B 109.5 . . ?
H30A C16D H30B 109.5 . . ?
C8D C16D H30C 109.5 . . ?
H30A C16D H30C 109.5 . . ?
H30B C16D H30C 109.5 . . ?
O19D C18D C1D 108.7(4) . . ?
O19D C18D H1VA 110.0 . . ?
C1D C18D H1VA 110.0 . . ?
O19D C18D H1VB 110.0 . . ?
C1D C18D H1VB 110.0 . . ?
H1VA C18D H1VB 108.3 . . ?
C20D O19D C18D 115.7(4) . . ?
O30D C20D O19D 123.5(5) . . ?
O30D C20D C21D 123.6(5) . . ?
O19D C20D C21D 112.9(4) . . ?
C26D C21D C22D 120.4(4) . . ?
C26D C21D C20D 117.1(4) . . ?
C22D C21D C20D 122.5(4) . . ?
C23D C22D C21D 119.5(4) . . ?
C23D C22D H1L 120.3 . . ?
C21D C22D H1L 120.3 . . ?
C24D C23D C22D 118.4(5) . . ?
C24D C23D H1F 120.8 . . ?
C22D C23D H1F 120.8 . . ?
C23D C24D C25D 122.9(5) . . ?
C23D C24D N27D 118.2(5) . . ?
C25D C24D N27D 118.9(5) . . ?
C26D C25D C24D 118.1(5) . . ?
C26D C25D H2C 121.0 . . ?
C24D C25D H2C 121.0 . . ?
C25D C26D C21D 120.5(5) . . ?
C25D C26D H23 119.7 . . ?
C21D C26D H23 119.7 . . ?
O29D N27D O28D 124.3(6) . . ?
O29D N27D C24D 117.9(6) . . ?
O28D N27D C24D 117.8(5) . . ?

loop_
_geom_bond_atom_site_label_1
_geom_bond_atom_site_label_2
_geom_bond_distance
_geom_bond_site_symmetry_2
_geom_bond_publ_flag
C1A O5A 1.462(5) . ?
C1A C18A 1.515(8) . ?
C1A C6A 1.523(6) . ?
C1A C2A 1.530(7) . ?
C2A C3A 1.496(7) . ?
C2A H2KA 0.9700 . ?
C2A H2KB 0.9700 . ?
C3A C4A 1.481(7) . ?
C3A H2BA 0.9700 . ?
C3A H2BB 0.9700 . ?
C4A O17A 1.208(5) . ?
C4A O5A 1.339(5) . ?
C6A C7A 1.542(8) . ?
C6A C9A 1.557(7) . ?
C6A H24 0.9800 . ?
C7A C8A 1.544(7) . ?
C7A H2PA 0.9700 . ?
C7A H2PB 0.9700 . ?
C8A C15A 1.515(6) . ?
C8A C16A 1.526(7) . ?
C8A C9A 1.557(9) . ?
C9A C10A 1.523(8) . ?
C9A H2I 0.9800 . ?
C10A C11A 1.511(11) . ?
C10A H2YA 0.9700 . ?
C10A H2YB 0.9700 . ?
C11A C12A 1.460(9) . ?
C11A H34A 0.9700 . ?
C11A H34B 0.9700 . ?
C12A O13A 1.241(8) . ?
C12A C14A 1.517(11) . ?
C14A H37A 0.9600 . ?
C14A H37B 0.9600 . ?
C14A H37C 0.9600 . ?
C15A H2VA 0.9600 . ?
C15A H2VB 0.9600 . ?
C15A H2VC 0.9600 . ?
C16A H31A 0.9600 . ?
C16A H31B 0.9600 . ?
C16A H31C 0.9600 . ?
C18A O19A 1.450(6) . ?
C18A H27A 0.9700 . ?
C18A H27B 0.9700 . ?
O19A C20A 1.344(7) . ?
C20A O30A 1.199(6) . ?
C20A C21A 1.487(7) . ?
C21A C22A 1.393(6) . ?
C21A C26A 1.402(7) . ?
C22A C23A 1.385(6) . ?
C22A H1H 0.9300 . ?
C23A C24A 1.378(7) . ?
C23A H13 0.9300 . ?
C24A C25A 1.396(9) . ?
C24A N27A 1.468(7) . ?
C25A C26A 1.387(9) . ?
C25A H2U 0.9300 . ?
C26A H2T 0.9300 . ?
N27A O29A 1.218(7) . ?
N27A O28A 1.219(7) . ?
C1B O5B 1.475(4) . ?
C1B C18B 1.502(6) . ?
C1B C6B 1.526(5) . ?
C1B C2B 1.535(5) . ?
C2B C3B 1.520(5) . ?
C2B H1KA 0.9700 . ?
C2B H1KB 0.9700 . ?
C3B C4B 1.495(5) . ?
C3B H1TA 0.9700 . ?
C3B H1TB 0.9700 . ?
C4B O17B 1.212(5) . ?
C4B O5B 1.342(5) . ?
C6B C9B 1.543(5) . ?
C6B C7B 1.549(6) . ?
C6B H10 0.9800 . ?
C7B C8B 1.540(6) . ?
C7B H1OA 0.9700 . ?
C7B H1OB 0.9700 . ?
C8B C16B 1.530(5) . ?
C8B C15B 1.534(5) . ?
C8B C9B 1.562(5) . ?
C9B C10B 1.518(6) . ?
C9B H1 0.9800 . ?
C10B C11B 1.514(5) . ?
C10B H17A 0.9700 . ?
C10B H17B 0.9700 . ?
C11B C12B 1.505(6) . ?
C11B H1DA 0.9700 . ?
C11B H1DB 0.9700 . ?
C12B O13B 1.197(5) . ?
C12B C14B 1.488(6) . ?
C14B H2DA 0.9600 . ?
C14B H2DB 0.9600 . ?
C14B H2DC 0.9600 . ?
C15B H1YA 0.9600 . ?
C15B H1YB 0.9600 . ?
C15B H1YC 0.9600 . ?
C16B H25A 0.9600 . ?
C16B H25B 0.9600 . ?
C16B H25C 0.9600 . ?
C18B O19B 1.457(4) . ?
C18B H1BA 0.9700 . ?
C18B H1BB 0.9700 . ?
O19B C20B 1.333(5) . ?
C20B O30B 1.207(5) . ?
C20B C21B 1.487(5) . ?
C21B C26B 1.388(6) . ?
C21B C22B 1.389(5) . ?
C22B C23B 1.387(5) . ?
C22B H16 0.9300 . ?
C23B C24B 1.389(6) . ?
C23B H1E 0.9300 . ?
C24B C25B 1.372(6) . ?
C24B N27B 1.480(5) . ?
C25B C26B 1.385(6) . ?
C25B H1P 0.9300 . ?
C26B H1A 0.9300 . ?
N27B O28B 1.216(5) . ?
N27B O29B 1.221(5) . ?
C1C O5C 1.461(4) . ?
C1C C18C 1.510(6) . ?
C1C C2C 1.528(6) . ?
C1C C6C 1.542(5) . ?
C2C C3C 1.520(6) . ?
C2C H20A 0.9700 . ?
C2C H20B 0.9700 . ?
C3C C4C 1.501(6) . ?
C3C H2GA 0.9700 . ?
C3C H2GB 0.9700 . ?
C4C O17C 1.207(5) . ?
C4C O5C 1.340(5) . ?
C6C C9C 1.530(6) . ?
C6C C7C 1.540(7) . ?
C6C H1X 0.9800 . ?
C7C C8C 1.541(8) . ?
C7C H2RA 0.9700 . ?
C7C H2RB 0.9700 . ?
C8C C15C 1.513(6) . ?
C8C C16C 1.528(6) . ?
C8C C9C 1.561(7) . ?
C9C C10C 1.535(7) . ?
C9C H1U 0.9800 . ?
C10C C11C 1.505(7) . ?
C10C H1SA 0.9700 . ?
C10C H1SB 0.9700 . ?
C11C C12C 1.527(10) . ?
C11C H2QA 0.9700 . ?
C11C H2QB 0.9700 . ?
C12C O13C 1.283(8) . ?
C12C C14C 1.441(9) . ?
C14C H36A 0.9600 . ?
C14C H36B 0.9600 . ?
C14C H36C 0.9600 . ?
C15C H2XA 0.9600 . ?
C15C H2XB 0.9600 . ?
C15C H2XC 0.9600 . ?
C16C H2MA 0.9600 . ?
C16C H2MB 0.9600 . ?
C16C H2MC 0.9600 . ?
C18C O19C 1.454(4) . ?
C18C H26A 0.9700 . ?
C18C H26B 0.9700 . ?
O19C C20C 1.339(5) . ?
C20C O30C 1.205(5) . ?
C20C C21C 1.500(5) . ?
C21C C22C 1.385(5) . ?
C21C C26C 1.388(6) . ?
C22C C23C 1.395(5) . ?
C22C H12 0.9300 . ?
C23C C24C 1.377(6) . ?
C23C H5 0.9300 . ?
C24C C25C 1.382(6) . ?
C24C N27C 1.481(5) . ?
C25C C26C 1.380(6) . ?
C25C H1C 0.9300 . ?
C26C H19 0.9300 . ?
N27C O29C 1.207(5) . ?
N27C O28C 1.235(5) . ?
C1D O5D 1.471(5) . ?
C1D C18D 1.500(8) . ?
C1D C6D 1.521(6) . ?
C1D C2D 1.536(7) . ?
C2D C3D 1.493(7) . ?
C2D H2JA 0.9700 . ?
C2D H2JB 0.9700 . ?
C3D C4D 1.502(7) . ?
C3D H2HA 0.9700 . ?
C3D H2HB 0.9700 . ?
C4D O17D 1.201(5) . ?
C4D O5D 1.342(5) . ?
C6D C9D 1.545(6) . ?
C6D C7D 1.555(8) . ?
C6D H2A 0.9800 . ?
C7D C8D 1.547(8) . ?
C7D H2OA 0.9700 . ?
C7D H2OB 0.9700 . ?
C8D C15D 1.524(7) . ?
C8D C16D 1.540(7) . ?
C8D C9D 1.545(9) . ?
C9D C10D 1.491(9) . ?
C9D H28 0.9800 . ?
C10D C11D 1.525(7) . ?
C10D H2LA 0.9700 . ?
C10D H2LB 0.9700 . ?
C11D C12D 1.462(10) . ?
C11D H2WA 0.9700 . ?
C11D H2WB 0.9700 . ?
C12D O13D 1.199(9) . ?
C12D C14D 1.495(10) . ?
C14D H33A 0.9600 . ?
C14D H33B 0.9600 . ?
C14D H33C 0.9600 . ?
C15D H32A 0.9600 . ?
C15D H32B 0.9600 . ?
C15D H32C 0.9600 . ?
C16D H30A 0.9600 . ?
C16D H30B 0.9600 . ?
C16D H30C 0.9600 . ?
C18D O19D 1.452(5) . ?
C18D H1VA 0.9700 . ?
C18D H1VB 0.9700 . ?
O19D C20D 1.336(6) . ?
C20D O30D 1.203(5) . ?
C20D C21D 1.499(6) . ?
C21D C26D 1.395(7) . ?
C21D C22D 1.396(6) . ?
C22D C23D 1.390(6) . ?
C22D H1L 0.9300 . ?
C23D C24D 1.374(7) . ?
C23D H1F 0.9300 . ?
C24D C25D 1.399(8) . ?
C24D N27D 1.474(7) . ?
C25D C26D 1.362(8) . ?
C25D H2C 0.9300 . ?
C26D H23 0.9300 . ?
N27D O29D 1.222(7) . ?
N27D O28D 1.237(7) . ?
